data_2216953
loop_
_publ_author_name
'Sema \"Ozt\"urk Y\?ild\?ir\?im'
'Vickie McKee'
'Fatim-Zahra Khardli'
'Mostafa Mimouni'
'Taibi Ben Hadda'

_publ_section_title
;
 Rubidium(I) monensinate dihydrate
;
_journal_coeditor_code BT2658
_journal_issue 1
_journal_name_full 'Acta Crystallographica Section E'
_journal_page_first m154
_journal_page_last m155
_journal_paper_doi 10.1107/S1600536807065221
_journal_volume 64
_journal_year 2008
_chemical_formula_iupac '[Rb (C36 H61 O11)], 2H2 O'
_chemical_formula_moiety 'C36 H61 O11 Rb, 2(H2 O)'
_chemical_formula_sum 'C36 H65 O13 Rb'
_chemical_formula_weight 791.35
_chemical_name_systematic
;
Rubidium(I) monensinate dihydrate
;
_space_group_IT_number 19
_symmetry_cell_setting orthorhombic
_symmetry_space_group_name_Hall 'P 2ac 2ab'
_symmetry_space_group_name_H-M 'P 21 21 21'
_atom_sites_solution_hydrogens geom
_atom_sites_solution_primary direct
_atom_sites_solution_secondary difmap
_cell_angle_alpha 90
_cell_angle_beta 90
_cell_angle_gamma 90
_cell_formula_units_Z 4
_cell_length_a 12.5298(15)
_cell_length_b 16.361(2)
_cell_length_c 19.342(2)
_cell_measurement_reflns_used 9933
_cell_measurement_temperature 149(2)
_cell_measurement_theta_max 27.35
_cell_measurement_theta_min 2.45
_cell_volume 3965.1(8)
_computing_cell_refinement 'APEX2 (Bruker, 2005)'
_computing_data_collection 'APEX2 (Bruker, 2005)'
_computing_data_reduction 'SAINT (Bruker, 2005)'
_computing_molecular_graphics 'ORTEP-3 for Windows (Farrugia, 1997)'
_computing_publication_material 'WinGX (Farrugia, 1999)'
_computing_structure_refinement 'SHELXL97 (Sheldrick, 1997)'
_computing_structure_solution 'SIR97 (Altomare <i>et al.</i>,  1999)'
_diffrn_ambient_temperature 149(2)
_diffrn_measured_fraction_theta_full 0.995
_diffrn_measured_fraction_theta_max 0.995
_diffrn_measurement_device_type 'Bruker SMART APEXII CCD area-detector'
_diffrn_measurement_method '\f and \w'
_diffrn_radiation_monochromator graphite
_diffrn_radiation_source 'sealed tube'
_diffrn_radiation_type MoK\a
_diffrn_radiation_wavelength 0.71069
_diffrn_reflns_av_R_equivalents 0.0543
_diffrn_reflns_av_sigmaI/netI 0.0476
_diffrn_reflns_limit_h_max 16
_diffrn_reflns_limit_h_min -16
_diffrn_reflns_limit_k_max 21
_diffrn_reflns_limit_k_min -21
_diffrn_reflns_limit_l_max 25
_diffrn_reflns_limit_l_min -25
_diffrn_reflns_number 39930
_diffrn_reflns_reduction_process
;
;
_diffrn_reflns_theta_full 28.36
_diffrn_reflns_theta_max 28.36
_diffrn_reflns_theta_min 1.63
_diffrn_standards_number 0
_exptl_absorpt_coefficient_mu 1.309
_exptl_absorpt_correction_T_max 0.727
_exptl_absorpt_correction_T_min 0.679
_exptl_absorpt_correction_type multi-scan
_exptl_absorpt_process_details '(SADABS; Sheldrick, 2003)'
_exptl_crystal_colour colourless
_exptl_crystal_density_diffrn 1.326
_exptl_crystal_density_method 'Not Measured'
_exptl_crystal_description wedge
_exptl_crystal_F_000 1688
_exptl_crystal_size_max 0.32
_exptl_crystal_size_mid 0.26
_exptl_crystal_size_min 0.26
_refine_diff_density_max 0.690
_refine_diff_density_min -0.415
_refine_ls_abs_structure_details 'Flack (1983), 4380 Freidel pairs'
_refine_ls_abs_structure_Flack -0.011(4)
_refine_ls_extinction_method none
_refine_ls_goodness_of_fit_ref 1.014
_refine_ls_hydrogen_treatment mixed
_refine_ls_matrix_type full
_refine_ls_number_parameters 479
_refine_ls_number_reflns 9855
_refine_ls_number_restraints 0
_refine_ls_restrained_S_all 1.014
_refine_ls_R_factor_all 0.0449
_refine_ls_R_factor_gt 0.0360
_refine_ls_shift/su_max 0.002
_refine_ls_shift/su_mean 0.000
_refine_ls_structure_factor_coef Fsqd
_refine_ls_weighting_details 'calc w=1/[\s^2^(Fo^2^)+(0.0519P)^2^] where P=(Fo^2^+2Fc^2^)/3'
_refine_ls_weighting_scheme calc
_refine_ls_wR_factor_gt 0.0829
_refine_ls_wR_factor_ref 0.0871
_reflns_number_gt 8673
_reflns_number_total 9855
_reflns_threshold_expression I>2\s(I)
_cod_data_source_file bt2658.cif
_cod_data_source_block I
_cod_database_code 2216953
_cod_database_fobs_code 2216953

loop_
_symmetry_equiv_pos_site_id
_symmetry_equiv_pos_as_xyz
1 x,y,z
2 1/2-x,-y,1/2+z
3 1/2+x,1/2-y,-z
4 -x,1/2+y,1/2-z

loop_
_atom_site_aniso_label
_atom_site_aniso_U_11
_atom_site_aniso_U_22
_atom_site_aniso_U_33
_atom_site_aniso_U_12
_atom_site_aniso_U_13
_atom_site_aniso_U_23
Rb1 0.02850(10) 0.03100(10) 0.02310(10) -0.00760(10) -0.00490(10) 0.00300(10)
O1 0.0241(8) 0.0192(7) 0.0319(9) -0.0007(6) 0.0014(7) -0.0050(6)
O2 0.0241(8) 0.0246(8) 0.0437(10) 0.0021(6) 0.0034(7) -0.0006(7)
O3 0.0208(7) 0.0226(7) 0.0236(8) 0.0022(5) 0.0009(6) -0.0009(6)
O4 0.0265(8) 0.0252(7) 0.0260(8) -0.0027(6) -0.0048(7) -0.0020(6)
O5 0.0243(7) 0.0269(7) 0.0214(8) -0.0056(6) 0.0004(6) -0.0014(6)
O6 0.0243(8) 0.0235(7) 0.0239(8) -0.0007(6) -0.0054(6) 0.0031(6)
O7 0.0228(7) 0.0244(7) 0.0236(8) 0.0011(6) -0.0073(6) 0.0013(6)
O8 0.0205(8) 0.0322(9) 0.0380(10) 0.0009(7) -0.0049(8) 0.0039(7)
O9 0.0211(7) 0.0299(8) 0.0374(10) -0.0057(6) 0.0018(7) 0.0054(7)
O10 0.0373(11) 0.0296(9) 0.128(2) -0.0031(8) -0.0201(13) 0.0073(12)
O11 0.0262(8) 0.0324(9) 0.0559(12) -0.0054(7) 0.0093(8) -0.0108(8)
C1 0.0270(10) 0.0191(10) 0.0216(10) 0.0007(7) 0.0006(8) -0.0028(7)
C2 0.0322(12) 0.0260(10) 0.0260(12) 0.0011(9) 0.0066(9) -0.0067(8)
C3 0.0334(12) 0.0238(11) 0.0265(11) -0.0017(8) -0.0076(10) -0.0038(8)
C4 0.0530(16) 0.0439(14) 0.0317(14) -0.0035(12) -0.0150(13) 0.0051(11)
C5 0.0285(11) 0.0257(10) 0.0331(12) 0.0006(8) -0.0134(10) -0.0007(9)
C6 0.0223(10) 0.0264(10) 0.0352(12) -0.0006(9) -0.0032(11) -0.0055(9)
C7 0.0237(11) 0.0535(15) 0.0486(15) 0.0044(12) -0.0045(11) -0.0113(14)
C8 0.0184(9) 0.0216(10) 0.0280(11) 0.0006(8) 0.0002(9) -0.0050(8)
C9 0.0208(10) 0.0316(11) 0.0274(13) -0.0044(8) -0.0008(9) -0.0029(9)
C10 0.0300(11) 0.0281(10) 0.0326(12) -0.0089(8) -0.0057(11) -0.0004(10)
C11 0.0362(12) 0.0273(11) 0.0326(13) -0.0113(9) -0.0064(11) 0.0023(9)
C12 0.0438(15) 0.0568(17) 0.0414(15) -0.0259(14) -0.0036(12) 0.0145(14)
C13 0.0287(11) 0.0247(10) 0.0241(11) -0.0043(9) -0.0030(9) 0.0005(8)
C14 0.0281(11) 0.0272(11) 0.0260(11) -0.0075(9) 0.0004(9) 0.0026(9)
C15 0.0478(14) 0.0286(11) 0.0437(14) -0.0091(13) -0.0167(12) 0.0089(11)
C16 0.0525(18) 0.0327(14) 0.076(2) 0.0074(13) -0.0059(17) 0.0012(14)
C17 0.0327(13) 0.0481(14) 0.0220(12) -0.0100(10) 0.0021(10) 0.0009(10)
C18 0.0443(14) 0.0371(12) 0.0231(12) -0.0081(10) 0.0040(10) -0.0031(10)
C19 0.0307(11) 0.0249(10) 0.0223(11) -0.0019(8) -0.0097(9) 0.0033(8)
C20 0.0239(10) 0.0271(10) 0.0355(11) -0.0015(10) -0.0118(10) 0.0070(9)
C21 0.0253(12) 0.0362(13) 0.085(2) 0.0023(10) 0.0074(14) 0.0082(14)
C22 0.0594(18) 0.0330(12) 0.0489(17) -0.0097(12) -0.0364(15) 0.0071(12)
C23 0.0549(16) 0.0352(12) 0.0264(13) 0.0092(11) -0.0099(12) -0.0033(10)
C24 0.0290(12) 0.0255(10) 0.0217(10) 0.0011(8) -0.0014(9) -0.0018(8)
C25 0.0366(13) 0.0318(11) 0.0262(12) 0.0076(9) 0.0043(10) 0.0010(9)
C26 0.0214(10) 0.0283(10) 0.0257(11) 0.0063(8) 0.0008(9) 0.0010(8)
C27 0.0200(9) 0.0234(9) 0.0257(10) 0.0041(9) -0.0031(8) 0.0030(9)
C28 0.0300(12) 0.0250(10) 0.0444(14) 0.0049(9) -0.0061(11) -0.0017(10)
C29 0.0184(9) 0.0210(9) 0.0240(11) 0.0012(7) -0.0034(8) 0.0011(8)
C30 0.0176(9) 0.0240(10) 0.0271(11) -0.0008(7) -0.0022(9) 0.0016(9)
C31 0.0220(10) 0.0326(11) 0.0383(13) 0.0041(8) 0.0035(11) 0.0096(11)
C32 0.0168(9) 0.0261(11) 0.0279(11) -0.0013(7) 0.0006(9) 0.0051(8)
C33 0.0358(14) 0.0265(11) 0.0654(19) -0.0065(10) 0.0033(13) 0.0095(12)
C34 0.0220(11) 0.0309(11) 0.0329(13) -0.0020(9) 0.0036(10) 0.0000(9)
C35 0.0443(15) 0.0494(16) 0.0308(14) -0.0174(12) 0.0044(12) 0.0022(12)
C36 0.0265(12) 0.0302(11) 0.0258(12) -0.0038(8) -0.0018(9) -0.0004(9)
O12 0.0313(11) 0.0356(12) 0.0760(16) -0.0033(8) -0.0084(10) 0.0165(10)
O13 0.0387(10) 0.0425(10) 0.0375(11) 0.0157(8) -0.0112(9) -0.0140(8)

loop_
_atom_site_type_symbol
_atom_site_label
_atom_site_fract_x
_atom_site_fract_y
_atom_site_fract_z
_atom_site_U_iso_or_equiv
_atom_site_thermal_displace_type
_atom_site_calc_flag
_atom_site_refinement_flags
_atom_site_occupancy
Rb Rb1 0.68058(2) 0.625400(10) 0.832540(10) 0.02750(10) Uani . . 1.000
O O1 0.55574(13) 0.68922(9) 0.70235(9) 0.0251(5) Uani . . 1.000
O O2 0.71406(13) 0.54905(10) 0.69792(10) 0.0308(5) Uani . . 1.000
O O3 0.51155(11) 0.56050(9) 0.74496(8) 0.0223(4) Uani . . 1.000
O O4 0.50828(12) 0.53649(9) 0.88830(8) 0.0259(4) Uani . . 1.000
O O5 0.71541(12) 0.51248(9) 0.94368(8) 0.0242(4) Uani . . 1.000
O O6 0.76779(12) 0.68235(9) 0.95677(8) 0.0239(4) Uani . . 1.000
O O7 0.88292(12) 0.79223(9) 0.93511(8) 0.0236(4) Uani . . 1.000
O O8 0.61547(14) 0.78001(10) 0.87589(10) 0.0302(5) Uani . . 1.000
O O9 1.03489(12) 0.90146(9) 0.73048(9) 0.0295(5) Uani . . 1.000
O O10 0.86292(17) 0.65349(12) 0.70870(15) 0.0650(8) Uani . . 1.000
O O11 0.74847(14) 0.75533(11) 0.71053(10) 0.0382(6) Uani . . 1.000
C C1 0.53415(17) 0.60717(11) 0.68444(11) 0.0226(6) Uani . . 1.000
C C2 0.63005(19) 0.56494(13) 0.65155(12) 0.0281(7) Uani . . 1.000
C C3 0.43701(19) 0.60519(13) 0.63593(12) 0.0279(7) Uani . . 1.000
C C4 0.4544(2) 0.65092(17) 0.56827(14) 0.0429(8) Uani . . 1.000
C C5 0.33877(17) 0.63550(13) 0.67509(12) 0.0291(6) Uani . . 1.000
C C6 0.31882(19) 0.58736(13) 0.74052(12) 0.0280(6) Uani . . 1.000
C C7 0.22450(19) 0.62327(19) 0.77985(15) 0.0419(8) Uani . . 1.000
C C8 0.42073(16) 0.58663(13) 0.78455(12) 0.0227(6) Uani . . 1.000
C C9 0.41327(17) 0.52918(13) 0.84666(12) 0.0266(7) Uani . . 1.000
C C10 0.40360(18) 0.43782(13) 0.82942(14) 0.0302(6) Uani . . 1.000
C C11 0.4651(2) 0.39624(14) 0.88795(13) 0.0320(7) Uani . . 1.000
C C12 0.3948(2) 0.38367(19) 0.95158(14) 0.0473(9) Uani . . 1.000
C C13 0.55770(18) 0.45711(13) 0.89552(12) 0.0258(6) Uani . . 1.000
C C14 0.62747(18) 0.45782(13) 0.96051(12) 0.0271(6) Uani . . 1.000
C C15 0.6740(2) 0.37246(15) 0.97546(14) 0.0400(8) Uani . . 1.000
C C16 0.7465(3) 0.33811(18) 0.92008(19) 0.0537(10) Uani . . 1.000
C C17 0.5754(2) 0.49580(16) 1.02467(13) 0.0343(8) Uani . . 1.000
C C18 0.6482(2) 0.56660(15) 1.04553(13) 0.0348(7) Uani . . 1.000
C C19 0.75078(19) 0.54845(13) 1.00711(12) 0.0260(6) Uani . . 1.000
C C20 0.82715(17) 0.61938(13) 0.99252(12) 0.0288(6) Uani . . 1.000
C C21 0.9200(2) 0.59105(17) 0.94769(19) 0.0488(9) Uani . . 1.000
C C22 0.8648(3) 0.65952(16) 1.05960(16) 0.0471(9) Uani . . 1.000
C C23 0.8526(2) 0.74925(15) 1.04981(13) 0.0388(8) Uani . . 1.000
C C24 0.80195(18) 0.76179(13) 0.97872(11) 0.0254(6) Uani . . 1.000
C C25 0.7057(2) 0.81916(15) 0.97967(12) 0.0315(7) Uani . . 1.000
C C26 0.66921(17) 0.84601(13) 0.90796(12) 0.0251(6) Uani . . 1.000
C C27 0.76439(15) 0.87581(13) 0.86451(11) 0.0230(5) Uani . . 1.000
C C28 0.80635(19) 0.95721(14) 0.89261(14) 0.0331(7) Uani . . 1.000
C C29 0.85077(16) 0.80908(12) 0.86470(11) 0.0211(6) Uani . . 1.000
C C30 0.95440(16) 0.83083(12) 0.82654(12) 0.0229(6) Uani . . 1.000
C C31 1.03786(17) 0.76331(14) 0.83467(14) 0.0310(7) Uani . . 1.000
C C32 0.94094(16) 0.85553(12) 0.75006(12) 0.0236(6) Uani . . 1.000
C C33 1.0276(2) 0.98639(15) 0.74268(17) 0.0426(9) Uani . . 1.000
C C34 0.93353(18) 0.78700(14) 0.69649(13) 0.0286(7) Uani . . 1.000
C C35 0.9230(2) 0.82303(18) 0.62323(14) 0.0415(9) Uani . . 1.000
C C36 0.84047(18) 0.72763(14) 0.70674(12) 0.0275(7) Uani . . 1.000
O O12 0.73374(18) 0.38982(14) 0.74038(13) 0.0476(8) Uani . . 1.000
O O13 0.45804(17) 0.81107(12) 0.78250(10) 0.0396(6) Uani . . 1.000
H H1O 0.622(3) 0.7020(17) 0.6994(16) 0.044(8) Uiso . . 1.000
H H2A 0.60670 0.51370 0.63150 0.0340 Uiso calc R 1.000
H H2B 0.65680 0.59900 0.61430 0.0340 Uiso calc R 1.000
H H2O 0.758(3) 0.586(2) 0.6933(17) 0.052(10) Uiso . . 1.000
H H3 0.42410 0.54780 0.62410 0.0330 Uiso calc R 1.000
H H4A 0.51640 0.62950 0.54530 0.0640 Uiso calc R 1.000
H H4B 0.46490 0.70800 0.57770 0.0640 Uiso calc R 1.000
H H4C 0.39310 0.64410 0.53910 0.0640 Uiso calc R 1.000
H H5A 0.34840 0.69270 0.68680 0.0350 Uiso calc R 1.000
H H5B 0.27670 0.63130 0.64530 0.0350 Uiso calc R 1.000
H H6 0.30150 0.53090 0.72780 0.0340 Uiso calc R 1.000
H H7A 0.21250 0.59220 0.82120 0.0630 Uiso calc R 1.000
H H7B 0.16190 0.62120 0.75130 0.0630 Uiso calc R 1.000
H H7C 0.23960 0.67900 0.79180 0.0630 Uiso calc R 1.000
H H8 0.43400 0.64220 0.80140 0.0270 Uiso calc R 1.000
H H8O 0.578(2) 0.7943(17) 0.8520(15) 0.031(8) Uiso . . 1.000
H H9 0.35160 0.54520 0.87470 0.0320 Uiso calc R 1.000
H H10A 0.32950 0.42060 0.82900 0.0360 Uiso calc R 1.000
H H10B 0.43540 0.42570 0.78490 0.0360 Uiso calc R 1.000
H H11 0.49260 0.34340 0.87200 0.0380 Uiso calc R 1.000
H H12A 0.43570 0.35780 0.98740 0.0710 Uiso calc R 1.000
H H12B 0.33520 0.34970 0.93960 0.0710 Uiso calc R 1.000
H H12C 0.36950 0.43560 0.96770 0.0710 Uiso calc R 1.000
H H13 0.60510 0.44940 0.85580 0.0310 Uiso calc R 1.000
H H15A 0.71370 0.37500 1.01850 0.0480 Uiso calc R 1.000
H H15B 0.61530 0.33470 0.98230 0.0480 Uiso calc R 1.000
H H16A 0.77150 0.28510 0.93400 0.0810 Uiso calc R 1.000
H H16B 0.80630 0.37400 0.91360 0.0810 Uiso calc R 1.000
H H16C 0.70770 0.33340 0.87750 0.0810 Uiso calc R 1.000
H H17A 0.50430 0.51550 1.01400 0.0410 Uiso calc R 1.000
H H17B 0.57040 0.45600 1.06170 0.0410 Uiso calc R 1.000
H H18A 0.61830 0.61870 1.03130 0.0420 Uiso calc R 1.000
H H18B 0.65980 0.56740 1.09510 0.0420 Uiso calc R 1.000
H H19 0.79000 0.50670 1.03320 0.0310 Uiso calc R 1.000
H H21A 0.96680 0.63630 0.93880 0.0730 Uiso calc R 1.000
H H21B 0.89320 0.57020 0.90470 0.0730 Uiso calc R 1.000
H H21C 0.95860 0.54880 0.97130 0.0730 Uiso calc R 1.000
H H22A 0.82190 0.64100 1.09830 0.0570 Uiso calc R 1.000
H H22B 0.93880 0.64580 1.06870 0.0570 Uiso calc R 1.000
H H23A 0.92170 0.77600 1.05190 0.0470 Uiso calc R 1.000
H H23B 0.80740 0.77200 1.08560 0.0470 Uiso calc R 1.000
H H25A 0.64680 0.79190 1.00270 0.0380 Uiso calc R 1.000
H H25B 0.72360 0.86730 1.00650 0.0380 Uiso calc R 1.000
H H26 0.61880 0.89140 0.91320 0.0300 Uiso calc R 1.000
H H27 0.74020 0.88420 0.81680 0.0280 Uiso calc R 1.000
H H28A 0.86570 0.97510 0.86510 0.0500 Uiso calc R 1.000
H H28B 0.82900 0.95020 0.93960 0.0500 Uiso calc R 1.000
H H28C 0.75070 0.99740 0.89070 0.0500 Uiso calc R 1.000
H H29 0.82100 0.75910 0.84450 0.0250 Uiso calc R 1.000
H H30 0.98350 0.87890 0.85010 0.0270 Uiso calc R 1.000
H H31A 1.10200 0.77880 0.81090 0.0460 Uiso calc R 1.000
H H31B 1.01080 0.71340 0.81540 0.0460 Uiso calc R 1.000
H H31C 1.05310 0.75540 0.88280 0.0460 Uiso calc R 1.000
H H32 0.87810 0.89080 0.74570 0.0280 Uiso calc R 1.000
H H33A 1.09270 1.01240 0.72850 0.0640 Uiso calc R 1.000
H H33B 1.01620 0.99600 0.79110 0.0640 Uiso calc R 1.000
H H33C 0.96900 1.00850 0.71680 0.0640 Uiso calc R 1.000
H H34 1.00000 0.75550 0.69840 0.0340 Uiso calc R 1.000
H H35A 0.98060 0.86050 0.61490 0.0620 Uiso calc R 1.000
H H35B 0.85620 0.85140 0.61930 0.0620 Uiso calc R 1.000
H H35C 0.92560 0.77970 0.58980 0.0620 Uiso calc R 1.000
H H1WA 0.795(3) 0.385(2) 0.7462(19) 0.059(11) Uiso . . 1.000
H H1WB 0.729(3) 0.433(2) 0.738(2) 0.057(12) Uiso . . 1.000
H H2WA 0.478(3) 0.776(2) 0.7474(18) 0.053(9) Uiso . . 1.000
H H2WB 0.401(3) 0.834(2) 0.7728(18) 0.051(9) Uiso . . 1.000

loop_
_atom_type_symbol
_atom_type_description
_atom_type_scat_dispersion_real
_atom_type_scat_dispersion_imag
_atom_type_scat_source
Rb Rb -0.9393 2.9676 'International Tables Vol C Tables 4.2.6.8 and 6.1.1.4'
O O 0.0106 0.0060 'International Tables Vol C Tables 4.2.6.8 and 6.1.1.4'
H H 0.0000 0.0000 'International Tables Vol C Tables 4.2.6.8 and 6.1.1.4'
C C 0.0033 0.0016 'International Tables Vol C Tables 4.2.6.8 and 6.1.1.4'

loop_
_geom_angle_atom_site_label_1
_geom_angle_atom_site_label_2
_geom_angle_atom_site_label_3
_geom_angle
_geom_angle_publ_flag
O1 Rb1 O2 59.93(4) .
O1 Rb1 O3 45.03(4) .
O1 Rb1 O4 95.56(4) .
O1 Rb1 O5 152.91(4) .
O1 Rb1 O6 140.48(4) .
O1 Rb1 O8 78.10(5) .
O2 Rb1 O3 55.22(4) .
O2 Rb1 O4 103.34(5) .
O2 Rb1 O5 111.79(5) .
O2 Rb1 O6 148.46(5) .
O2 Rb1 O8 134.35(5) .
O3 Rb1 O4 58.49(4) .
O3 Rb1 O5 108.17(4) .
O3 Rb1 O6 154.75(4) .
O3 Rb1 O8 107.04(5) .
O4 Rb1 O5 59.81(4) .
O4 Rb1 O6 98.18(4) .
O4 Rb1 O8 97.42(5) .
O5 Rb1 O6 60.76(4) .
O5 Rb1 O8 113.81(5) .
O6 Rb1 O8 63.51(5) .
Rb1 O1 C1 88.63(11) no
Rb1 O2 C2 112.46(13) no
Rb1 O3 C1 97.92(11) no
Rb1 O3 C8 99.06(11) no
C1 O3 C8 115.82(15) no
Rb1 O4 C9 117.48(12) no
Rb1 O4 C13 99.94(11) no
C9 O4 C13 109.45(16) no
Rb1 O5 C14 116.62(12) no
Rb1 O5 C19 115.14(12) no
C14 O5 C19 107.17(16) no
Rb1 O6 C20 111.96(12) no
Rb1 O6 C24 132.29(12) no
C20 O6 C24 110.54(16) no
C24 O7 C29 115.47(16) no
Rb1 O8 C26 133.23(13) no
C32 O9 C33 114.49(17) no
C1 O1 H1O 113.6(19) no
Rb1 O1 H1O 70(2) no
Rb1 O2 H2O 83(2) no
C2 O2 H2O 107(2) no
Rb1 O8 H8O 108(2) no
C26 O8 H8O 111(2) no
H1WA O12 H1WB 101(4) no
H2WA O13 H2WB 110(3) no
O3 C1 C3 109.42(17) no
O3 C1 C2 104.85(16) no
O1 C1 C3 108.75(16) no
O1 C1 C2 112.46(17) no
O1 C1 O3 110.22(17) no
C2 C1 C3 111.08(18) no
O2 C2 C1 114.03(19) no
C1 C3 C4 113.63(19) no
C4 C3 C5 112.44(19) no
C1 C3 C5 109.18(18) no
C3 C5 C6 112.28(18) no
C7 C6 C8 111.80(19) no
C5 C6 C7 110.2(2) no
C5 C6 C8 109.33(18) no
O3 C8 C9 106.52(16) no
C6 C8 C9 112.96(17) no
O3 C8 C6 111.44(18) no
O4 C9 C8 109.72(17) no
O4 C9 C10 105.49(17) no
C8 C9 C10 115.6(2) no
C9 C10 C11 103.44(19) no
C10 C11 C13 99.37(18) no
C10 C11 C12 111.5(2) no
C12 C11 C13 116.5(2) no
O4 C13 C14 108.49(17) no
C11 C13 C14 120.96(19) no
O4 C13 C11 104.46(17) no
O5 C14 C15 108.20(18) no
C13 C14 C17 115.12(19) no
O5 C14 C13 104.67(17) no
C13 C14 C15 111.30(18) no
C15 C14 C17 112.1(2) no
O5 C14 C17 104.72(17) no
C14 C15 C16 115.5(2) no
C14 C17 C18 105.5(2) no
C17 C18 C19 103.20(19) no
O5 C19 C18 103.80(18) no
O5 C19 C20 110.33(18) no
C18 C19 C20 118.20(19) no
C19 C20 C22 111.2(2) no
O6 C20 C19 107.86(17) no
C19 C20 C21 110.60(19) no
C21 C20 C22 112.2(2) no
O6 C20 C21 109.7(2) no
O6 C20 C22 104.97(18) no
C20 C22 C23 106.5(2) no
C22 C23 C24 106.8(2) no
O7 C24 C25 110.98(17) no
C23 C24 C25 113.54(19) no
O6 C24 C23 105.60(17) no
O6 C24 C25 108.96(18) no
O7 C24 C23 106.67(18) no
O6 C24 O7 110.98(17) no
C24 C25 C26 113.74(19) no
O8 C26 C25 108.75(18) no
C25 C26 C27 110.84(18) no
O8 C26 C27 111.79(18) no
C28 C27 C29 112.03(17) no
C26 C27 C29 108.63(17) no
C26 C27 C28 110.36(18) no
O7 C29 C27 109.49(16) no
O7 C29 C30 105.14(16) no
C27 C29 C30 115.45(16) no
C29 C30 C31 111.19(17) no
C31 C30 C32 111.26(18) no
C29 C30 C32 115.42(17) no
O9 C32 C34 104.64(17) no
O9 C32 C30 107.34(17) no
C30 C32 C34 117.66(17) no
C32 C34 C36 115.07(19) no
C32 C34 C35 110.4(2) no
C35 C34 C36 107.26(19) no
O11 C36 C34 118.9(2) no
O10 C36 C34 116.7(2) no
O10 C36 O11 124.3(2) no
O2 C2 H2A 109.00 no
C1 C2 H2B 109.00 no
O2 C2 H2B 109.00 no
C1 C2 H2A 109.00 no
H2A C2 H2B 108.00 no
C4 C3 H3 107.00 no
C5 C3 H3 107.00 no
C1 C3 H3 107.00 no
C3 C4 H4C 109.00 no
C3 C4 H4A 109.00 no
C3 C4 H4B 110.00 no
H4B C4 H4C 110.00 no
H4A C4 H4C 109.00 no
H4A C4 H4B 109.00 no
C6 C5 H5A 109.00 no
C6 C5 H5B 109.00 no
H5A C5 H5B 108.00 no
C3 C5 H5B 109.00 no
C3 C5 H5A 109.00 no
C8 C6 H6 108.00 no
C5 C6 H6 109.00 no
C7 C6 H6 108.00 no
C6 C7 H7C 110.00 no
H7A C7 H7B 109.00 no
H7A C7 H7C 109.00 no
H7B C7 H7C 109.00 no
C6 C7 H7A 109.00 no
C6 C7 H7B 109.00 no
O3 C8 H8 109.00 no
C9 C8 H8 109.00 no
C6 C8 H8 109.00 no
C8 C9 H9 109.00 no
C10 C9 H9 109.00 no
O4 C9 H9 109.00 no
C11 C10 H10A 111.00 no
C9 C10 H10A 111.00 no
C9 C10 H10B 111.00 no
H10A C10 H10B 109.00 no
C11 C10 H10B 111.00 no
C12 C11 H11 110.00 no
C10 C11 H11 110.00 no
C13 C11 H11 110.00 no
C11 C12 H12B 109.00 no
C11 C12 H12A 109.00 no
H12A C12 H12C 109.00 no
H12B C12 H12C 110.00 no
H12A C12 H12B 110.00 no
C11 C12 H12C 109.00 no
C11 C13 H13 107.00 no
O4 C13 H13 107.00 no
C14 C13 H13 107.00 no
C14 C15 H15B 108.00 no
C14 C15 H15A 108.00 no
H15A C15 H15B 107.00 no
C16 C15 H15A 108.00 no
C16 C15 H15B 108.00 no
C15 C16 H16A 109.00 no
H16A C16 H16B 110.00 no
C15 C16 H16B 110.00 no
C15 C16 H16C 109.00 no
H16B C16 H16C 109.00 no
H16A C16 H16C 109.00 no
C14 C17 H17B 111.00 no
C18 C17 H17A 111.00 no
H17A C17 H17B 109.00 no
C18 C17 H17B 111.00 no
C14 C17 H17A 111.00 no
C17 C18 H18A 111.00 no
C19 C18 H18B 111.00 no
H18A C18 H18B 109.00 no
C17 C18 H18B 111.00 no
C19 C18 H18A 111.00 no
C20 C19 H19 108.00 no
O5 C19 H19 108.00 no
C18 C19 H19 108.00 no
C20 C21 H21C 109.00 no
H21A C21 H21B 109.00 no
H21A C21 H21C 109.00 no
H21B C21 H21C 109.00 no
C20 C21 H21A 110.00 no
C20 C21 H21B 110.00 no
C20 C22 H22A 110.00 no
C23 C22 H22B 110.00 no
C20 C22 H22B 110.00 no
C23 C22 H22A 110.00 no
H22A C22 H22B 109.00 no
C22 C23 H23B 110.00 no
C24 C23 H23A 110.00 no
H23A C23 H23B 109.00 no
C24 C23 H23B 110.00 no
C22 C23 H23A 110.00 no
C24 C25 H25A 109.00 no
C26 C25 H25B 109.00 no
H25A C25 H25B 108.00 no
C24 C25 H25B 109.00 no
C26 C25 H25A 109.00 no
O8 C26 H26 108.00 no
C25 C26 H26 109.00 no
C27 C26 H26 108.00 no
C26 C27 H27 109.00 no
C29 C27 H27 109.00 no
C28 C27 H27 109.00 no
C27 C28 H28B 110.00 no
C27 C28 H28A 110.00 no
H28A C28 H28C 109.00 no
C27 C28 H28C 109.00 no
H28A C28 H28B 109.00 no
H28B C28 H28C 109.00 no
C30 C29 H29 109.00 no
O7 C29 H29 109.00 no
C27 C29 H29 109.00 no
C31 C30 H30 106.00 no
C29 C30 H30 106.00 no
C32 C30 H30 106.00 no
C30 C31 H31B 109.00 no
C30 C31 H31A 109.00 no
H31A C31 H31C 110.00 no
H31B C31 H31C 109.00 no
C30 C31 H31C 109.00 no
H31A C31 H31B 110.00 no
C34 C32 H32 109.00 no
O9 C32 H32 109.00 no
C30 C32 H32 109.00 no
O9 C33 H33C 109.00 no
H33A C33 H33B 109.00 no
H33A C33 H33C 110.00 no
H33B C33 H33C 109.00 no
O9 C33 H33B 109.00 no
O9 C33 H33A 109.00 no
C35 C34 H34 108.00 no
C32 C34 H34 108.00 no
C36 C34 H34 108.00 no
C34 C35 H35B 109.00 no
C34 C35 H35C 110.00 no
H35A C35 H35C 109.00 no
H35B C35 H35C 109.00 no
H35A C35 H35B 109.00 no
C34 C35 H35A 110.00 no

loop_
_geom_bond_atom_site_label_1
_geom_bond_atom_site_label_2
_geom_bond_distance
_geom_bond_publ_flag
Rb1 O1 3.1429(17) yes
Rb1 O2 2.9182(19) yes
Rb1 O3 2.9125(15) yes
Rb1 O4 2.8178(16) yes
Rb1 O5 2.8679(16) yes
Rb1 O6 2.7993(16) yes
Rb1 O8 2.7870(17) yes
O1 C1 1.413(2) no
O2 C2 1.407(3) no
O3 C1 1.426(3) no
O3 C8 1.437(3) no
O4 C9 1.442(3) no
O4 C13 1.446(3) no
O5 C14 1.456(3) no
O5 C19 1.431(3) no
O6 C20 1.447(3) no
O6 C24 1.433(3) no
O7 C24 1.410(3) no
O7 C29 1.447(3) no
O8 C26 1.416(3) no
O9 C32 1.447(3) no
O9 C33 1.412(3) no
O10 C36 1.246(3) no
O11 C36 1.241(3) no
O1 H1O 0.86(4) no
O2 H2O 0.82(4) no
O8 H8O 0.70(3) no
O12 H1WA 0.78(4) no
O12 H1WB 0.71(3) no
O13 H2WB 0.83(4) no
O13 H2WA 0.92(3) no
C1 C2 1.525(3) no
C1 C3 1.537(3) no
C3 C4 1.523(4) no
C3 C5 1.528(3) no
C5 C6 1.511(3) no
C6 C8 1.535(3) no
C6 C7 1.523(4) no
C8 C9 1.528(3) no
C9 C10 1.536(3) no
C10 C11 1.529(4) no
C11 C12 1.527(4) no
C11 C13 1.536(3) no
C13 C14 1.531(3) no
C14 C15 1.541(3) no
C14 C17 1.534(3) no
C15 C16 1.513(4) no
C17 C18 1.529(4) no
C18 C19 1.514(3) no
C19 C20 1.530(3) no
C20 C21 1.523(4) no
C20 C22 1.529(4) no
C22 C23 1.488(4) no
C23 C24 1.528(3) no
C24 C25 1.528(3) no
C25 C26 1.525(3) no
C26 C27 1.538(3) no
C27 C28 1.532(3) no
C27 C29 1.537(3) no
C29 C30 1.535(3) no
C30 C31 1.529(3) no
C30 C32 1.543(3) no
C32 C34 1.530(3) no
C34 C35 1.540(4) no
C34 C36 1.531(3) no
C2 H2B 0.9700 no
C2 H2A 0.9700 no
C3 H3 0.9800 no
C4 H4A 0.9600 no
C4 H4B 0.9600 no
C4 H4C 0.9600 no
C5 H5A 0.9700 no
C5 H5B 0.9700 no
C6 H6 0.9800 no
C7 H7B 0.9600 no
C7 H7C 0.9600 no
C7 H7A 0.9600 no
C8 H8 0.9800 no
C9 H9 0.9800 no
C10 H10B 0.9700 no
C10 H10A 0.9700 no
C11 H11 0.9800 no
C12 H12B 0.9600 no
C12 H12C 0.9600 no
C12 H12A 0.9600 no
C13 H13 0.9800 no
C15 H15A 0.9700 no
C15 H15B 0.9700 no
C16 H16B 0.9600 no
C16 H16C 0.9600 no
C16 H16A 0.9600 no
C17 H17A 0.9700 no
C17 H17B 0.9700 no
C18 H18B 0.9700 no
C18 H18A 0.9700 no
C19 H19 0.9800 no
C21 H21B 0.9600 no
C21 H21C 0.9600 no
C21 H21A 0.9600 no
C22 H22A 0.9700 no
C22 H22B 0.9700 no
C23 H23A 0.9700 no
C23 H23B 0.9700 no
C25 H25A 0.9700 no
C25 H25B 0.9700 no
C26 H26 0.9800 no
C27 H27 0.9800 no
C28 H28A 0.9600 no
C28 H28B 0.9600 no
C28 H28C 0.9600 no
C29 H29 0.9800 no
C30 H30 0.9800 no
C31 H31B 0.9600 no
C31 H31C 0.9600 no
C31 H31A 0.9600 no
C32 H32 0.9800 no
C33 H33A 0.9600 no
C33 H33B 0.9600 no
C33 H33C 0.9600 no
C34 H34 0.9800 no
C35 H35B 0.9600 no
C35 H35C 0.9600 no
C35 H35A 0.9600 no

loop_
_geom_contact_atom_site_label_1
_geom_contact_atom_site_label_2
_geom_contact_distance
_geom_contact_site_symmetry_2
_geom_contact_publ_flag
Rb1 O10 3.342(3) . no
Rb1 O11 3.2881(19) . no
Rb1 C29 3.737(2) . no
Rb1 C36 3.568(2) . no
Rb1 H21B 3.1400 . no
Rb1 H29 2.8200 . no
Rb1 H33A 3.5900 4_746 no
O1 O2 3.033(2) . no
O1 O11 2.651(2) . no
O1 O13 2.807(3) . no
O2 O12 2.743(3) . no
O2 C36 3.328(3) . no
O2 O3 2.702(2) . no
O2 O10 2.538(3) . no
O2 O1 3.033(2) . no
O3 O2 2.702(2) . no
O3 C13 3.417(3) . no
O3 O4 2.801(2) . no
O4 O5 2.835(2) . no
O4 O3 2.801(2) . no
O5 O6 2.867(2) . no
O5 O4 2.835(2) . no
O6 O8 2.940(2) . no
O6 O5 2.867(2) . no
O7 C21 3.333(3) . no
O8 O13 2.723(3) . no
O8 O6 2.940(2) . no
O9 O12 2.959(3) 4_756 no
O10 C33 3.200(3) 4_746 no
O10 O2 2.538(3) . no
O10 Rb1 3.342(3) . no
O11 Rb1 3.2881(19) . no
O11 C29 3.363(3) . no
O11 O1 2.651(2) . no
O12 O2 2.743(3) . no
O12 C33 3.398(3) 4_746 no
O12 O9 2.959(3) 4_746 no
O12 O13 2.762(3) 4_646 no
O13 O8 2.723(3) . no
O13 C22 3.305(4) 3_467 no
O13 O12 2.762(3) 4_656 no
O13 O1 2.807(3) . no
O1 H2WA 1.93(3) . no
O1 H5A 2.6200 . no
O1 H8 2.5700 . no
O1 H4B 2.6800 . no
O2 H1O 2.76(3) . no
O2 H33A 2.8700 4_746 no
O2 H1WB 2.06(3) . no
O3 H10B 2.5200 . no
O4 H12C 2.8500 . no
O4 H17A 2.4600 . no
O5 H21B 2.5300 . no
O5 H16B 2.6000 . no
O6 H18A 2.5800 . no
O6 H29 2.6000 . no
O7 H31C 2.4400 . no
O7 H21A 2.7600 . no
O7 H28B 2.6700 . no
O8 H22B 2.7400 3_467 no
O8 H29 2.6700 . no
O9 H35A 2.4300 . no
O9 H1WA 2.20(4) 4_756 no
O9 H31A 2.6700 . no
O10 H2O 1.74(4) . no
O10 H33A 2.6700 4_746 no
O11 H32 2.8300 . no
O11 H29 2.7500 . no
O11 H35B 2.7200 . no
O11 H2O 2.79(3) . no
O11 H1O 1.82(4) . no
O12 H31A 2.9200 4_746 no
O12 H16C 2.8300 . no
O12 H2WB 1.94(4) 4_646 no
O12 H22A 2.8800 2_664 no
O13 H8O 2.04(3) . no
O13 H8 2.8000 . no
O13 H10B 2.6500 4_656 no
C7 C31 3.441(4) 1_455 no
C12 C15 3.533(4) . no
C12 C17 3.238(4) . no
C15 C12 3.533(4) . no
C17 C12 3.238(4) . no
C21 O7 3.333(3) . no
C22 O13 3.305(4) 3_567 no
C29 C36 3.336(3) . no
C29 O11 3.363(3) . no
C29 Rb1 3.737(2) . no
C31 C36 3.547(3) . no
C31 C7 3.441(4) 1_655 no
C33 O12 3.398(3) 4_756 no
C33 O10 3.200(3) 4_756 no
C36 C29 3.336(3) . no
C36 C31 3.547(3) . no
C36 O2 3.328(3) . no
C36 Rb1 3.568(2) . no
C1 H2WA 3.10(3) . no
C2 H1WB 3.00(4) . no
C2 H19 2.7600 2_664 no
C2 H4A 2.7100 . no
C3 H28C 2.9800 4_646 no
C4 H2B 2.8200 . no
C5 H28C 2.8300 4_646 no
C6 H28C 3.0600 4_646 no
C7 H9 2.7400 . no
C7 H31A 3.0300 1_455 no
C7 H33C 3.0700 4_646 no
C9 H12C 2.8500 . no
C9 H7A 2.7600 . no
C10 H6 2.8000 . no
C11 H15B 2.8100 . no
C12 H15B 2.9400 . no
C12 H9 3.0800 . no
C12 H17A 2.8300 . no
C13 H16C 2.7800 . no
C14 H12A 2.9500 . no
C15 H19 2.8600 . no
C15 H11 3.0700 . no
C15 H12A 3.0000 . no
C16 H13 2.8300 . no
C17 H12C 2.9700 . no
C17 H12A 2.9500 . no
C18 H22A 2.6900 . no
C18 H30 3.0200 3_467 no
C19 H15A 2.8800 . no
C22 H18B 3.0600 . no
C24 H21A 3.0100 . no
C25 H28B 2.7500 . no
C26 H22B 2.9300 3_467 no
C27 H32 2.7100 . no
C28 H25B 2.8400 . no
C28 H6 2.9500 4_656 no
C28 H30 2.6900 . no
C30 H28A 2.7100 . no
C30 H33B 2.8900 . no
C31 H21A 3.0300 . no
C31 H34 2.6800 . no
C31 H7C 3.0000 1_655 no
C32 H27 2.8700 . no
C33 H30 2.7800 . no
C33 H1WA 2.78(4) 4_756 no
C34 H31A 3.0600 . no
C34 H31B 2.7700 . no
C36 H31B 3.0000 . no
C36 H29 2.7200 . no
C36 H1O 2.77(4) . no
C36 H2O 2.55(3) . no
H1WA O9 2.20(4) 4_746 no
H1WA H33A 2.5600 4_746 no
H1WA C33 2.78(4) 4_746 no
H1WA H31A 2.4300 4_746 no
H1O C36 2.77(4) . no
H1O O11 1.82(4) . no
H1O H2B 2.4000 . no
H1O H2O 2.55(5) . no
H1O H2WA 2.36(5) . no
H1WB C2 3.00(4) . no
H1WB H2WB 2.31(5) 4_646 no
H1WB O2 2.06(3) . no
H2A H3 2.3600 . no
H2A H19 2.3200 2_664 no
H2B C4 2.8200 . no
H2B H1O 2.4000 . no
H2B H4A 2.2600 . no
H2B H15A 2.5000 2_664 no
H2B H19 2.4300 2_664 no
H2O C36 2.55(3) . no
H2O H1O 2.55(5) . no
H2O O10 1.74(4) . no
H2O O11 2.79(3) . no
H3 H2A 2.3600 . no
H3 H28C 2.3600 4_646 no
H3 H6 2.5400 . no
H2WA C1 3.10(3) . no
H2WA O1 1.93(3) . no
H2WA H8O 2.40(5) . no
H2WA H11 2.5900 4_656 no
H2WA H1O 2.36(5) . no
H2WA H5A 2.4200 . no
H2WA H8 2.4900 . no
H2WB O12 1.94(4) 4_656 no
H2WB H1WB 2.31(5) 4_656 no
H4A C2 2.7100 . no
H4A H2B 2.2600 . no
H4B H11 2.4800 4_656 no
H4B O1 2.6800 . no
H4B H5A 2.5800 . no
H4B H15B 2.5800 4_656 no
H4C H5B 2.5300 . no
H5A H8 2.6000 . no
H5A O1 2.6200 . no
H5A H2WA 2.4200 . no
H5A H4B 2.5800 . no
H5A H7C 2.4600 . no
H5B H28C 2.3200 4_646 no
H5B H4C 2.5300 . no
H5B H7B 2.5100 . no
H6 H28C 2.4500 4_646 no
H6 C10 2.8000 . no
H6 H3 2.5400 . no
H6 C28 2.9500 4_646 no
H7A H9 2.1700 . no
H7A C9 2.7600 . no
H7B H5B 2.5100 . no
H7B H33C 2.5400 4_646 no
H7C C31 3.0000 1_455 no
H7C H5A 2.4600 . no
H7C H8 2.5200 . no
H7C H31A 2.4000 1_455 no
H8 O1 2.5700 . no
H8 O13 2.8000 . no
H8 H2WA 2.4900 . no
H8 H5A 2.6000 . no
H8 H7C 2.5200 . no
H8O O13 2.04(3) . no
H8O H2WA 2.40(5) . no
H8O H27 2.6000 . no
H8O H22B 2.5200 3_467 no
H9 C7 2.7400 . no
H9 C12 3.0800 . no
H9 H7A 2.1700 . no
H9 H12C 2.5500 . no
H10A H12B 2.4300 . no
H10B O3 2.5200 . no
H10B H13 2.5600 . no
H10B O13 2.6500 4_646 no
H11 C15 3.0700 . no
H11 H2WA 2.5900 4_646 no
H11 H4B 2.4800 4_646 no
H12A C14 2.9500 . no
H12A C15 3.0000 . no
H12A C17 2.9500 . no
H12A H15B 2.2800 . no
H12B H10A 2.4300 . no
H12C O4 2.8500 . no
H12C C17 2.9700 . no
H12C H9 2.5500 . no
H12C C9 2.8500 . no
H12C H17A 2.3200 . no
H13 H10B 2.5600 . no
H13 H16C 2.3300 . no
H13 C16 2.8300 . no
H15A H17B 2.3800 . no
H15A H19 2.3700 . no
H15A C19 2.8800 . no
H15A H2B 2.5000 2_665 no
H15B H12A 2.2800 . no
H15B H17B 2.5700 . no
H15B C11 2.8100 . no
H15B C12 2.9400 . no
H15B H4B 2.5800 4_646 no
H16B O5 2.6000 . no
H16C O12 2.8300 . no
H16C H13 2.3300 . no
H16C C13 2.7800 . no
H17A C12 2.8300 . no
H17A O4 2.4600 . no
H17A H28B 2.4400 3_467 no
H17A H12C 2.3200 . no
H17B H15A 2.3800 . no
H17B H15B 2.5700 . no
H18A O6 2.5800 . no
H18B C22 3.0600 . no
H18B H22A 2.3600 . no
H19 H22A 2.5600 . no
H19 H21C 2.5200 . no
H19 C15 2.8600 . no
H19 H15A 2.3700 . no
H19 C2 2.7600 2_665 no
H19 H2A 2.3200 2_665 no
H19 H2B 2.4300 2_665 no
H21A O7 2.7600 . no
H21A C24 3.0100 . no
H21A C31 3.0300 . no
H21A H22B 2.5400 . no
H21A H31C 2.4800 . no
H21B Rb1 3.1400 . no
H21B O5 2.5300 . no
H21C H19 2.5200 . no
H21C H22B 2.4800 . no
H22A C18 2.6900 . no
H22A H18B 2.3600 . no
H22A H19 2.5600 . no
H22A O12 2.8800 2_665 no
H22B H21A 2.5400 . no
H22B H21C 2.4800 . no
H22B O8 2.7400 3_567 no
H22B C26 2.9300 3_567 no
H22B H8O 2.5200 3_567 no
H22B H26 2.3600 3_567 no
H23B H25A 2.5900 . no
H23B H25B 2.4200 . no
H25A H23B 2.5900 . no
H25B C28 2.8400 . no
H25B H23B 2.4200 . no
H25B H28B 2.2900 . no
H26 H28C 2.4300 . no
H26 H22B 2.3600 3_467 no
H27 C32 2.8700 . no
H27 H8O 2.6000 . no
H27 H32 2.2100 . no
H28A C30 2.7100 . no
H28A H30 2.1800 . no
H28A H33B 2.3900 . no
H28B C25 2.7500 . no
H28B O7 2.6700 . no
H28B H25B 2.2900 . no
H28B H17A 2.4400 3_567 no
H28C H5B 2.3200 4_656 no
H28C H26 2.4300 . no
H28C C3 2.9800 4_656 no
H28C C5 2.8300 4_656 no
H28C C6 3.0600 4_656 no
H28C H3 2.3600 4_656 no
H28C H6 2.4500 4_656 no
H29 H31B 2.5600 . no
H29 Rb1 2.8200 . no
H29 O6 2.6000 . no
H29 O8 2.6700 . no
H29 O11 2.7500 . no
H29 C36 2.7200 . no
H30 H28A 2.1800 . no
H30 C28 2.6900 . no
H30 C33 2.7800 . no
H30 H33B 2.2700 . no
H30 C18 3.0200 3_567 no
H31A H34 2.5500 . no
H31A O9 2.6700 . no
H31A C7 3.0300 1_655 no
H31A C34 3.0600 . no
H31A H7C 2.4000 1_655 no
H31A O12 2.9200 4_756 no
H31A H1WA 2.4300 4_756 no
H31B C34 2.7700 . no
H31B C36 3.0000 . no
H31B H29 2.5600 . no
H31B H34 2.3700 . no
H31C O7 2.4400 . no
H31C H21A 2.4800 . no
H32 O11 2.8300 . no
H32 C27 2.7100 . no
H32 H27 2.2100 . no
H32 H33B 2.5900 . no
H32 H33C 2.3100 . no
H32 H35B 2.5400 . no
H33A Rb1 3.5900 4_756 no
H33A O2 2.8700 4_756 no
H33A O10 2.6700 4_756 no
H33A H1WA 2.5600 4_756 no
H33B C30 2.8900 . no
H33B H28A 2.3900 . no
H33B H30 2.2700 . no
H33B H32 2.5900 . no
H33C H32 2.3100 . no
H33C C7 3.0700 4_656 no
H33C H7B 2.5400 4_656 no
H34 C31 2.6800 . no
H34 H31A 2.5500 . no
H34 H31B 2.3700 . no
H35A O9 2.4300 . no
H35B O11 2.7200 . no
H35B H32 2.5400 . no

loop_
_geom_hbond_atom_site_label_D
_geom_hbond_atom_site_label_H
_geom_hbond_atom_site_label_A
_geom_hbond_site_symmetry_A
_geom_hbond_distance_DH
_geom_hbond_distance_HA
_geom_hbond_distance_DA
_geom_hbond_angle_DHA
_geom_hbond_publ_flag
O12 H1WA O9 4_746 0.78(4) 2.20(4) 2.959(3) 167(3) yes
O1 H1O O11 . 0.86(4) 1.82(4) 2.651(2) 162(3) yes
O12 H1WB O2 . 0.71(3) 2.06(3) 2.743(3) 162(4) yes
O2 H2O O10 . 0.82(4) 1.74(4) 2.538(3) 162(3) yes
O13 H2WA O1 . 0.92(3) 1.93(3) 2.807(3) 158(3) yes
O13 H2WB O12 4_656 0.83(4) 1.94(4) 2.762(3) 174(3) yes
O8 H8O O13 . 0.70(3) 2.04(3) 2.723(3) 168(3) yes
C10 H10B O3 . 0.97 2.52 2.920(3) 104 yes
C17 H17A O4 . 0.97 2.46 2.847(3) 104 yes
C18 H18A O6 . 0.97 2.58 2.963(3) 103 yes
C21 H21B O5 . 0.96 2.53 2.869(3) 101 yes
C29 H29 O6 . 0.98 2.60 2.924(3) 100 yes
C31 H31C O7 . 0.96 2.44 2.787(3) 101 yes
C35 H35A O9 . 0.96 2.43 2.813(3) 103 yes

loop_
_geom_torsion_atom_site_label_1
_geom_torsion_atom_site_label_2
_geom_torsion_atom_site_label_3
_geom_torsion_atom_site_label_4
_geom_torsion
_geom_torsion_publ_flag
O2 Rb1 O1 C1 45.16(11) no
O3 Rb1 O1 C1 -24.16(10) no
O4 Rb1 O1 C1 -57.05(11) no
O5 Rb1 O1 C1 -33.88(16) no
O6 Rb1 O1 C1 -167.10(10) no
O8 Rb1 O1 C1 -153.49(12) no
O1 Rb1 O2 C2 -19.70(12) no
O3 Rb1 O2 C2 33.98(12) no
O4 Rb1 O2 C2 69.02(14) no
O5 Rb1 O2 C2 131.52(13) no
O6 Rb1 O2 C2 -159.23(12) no
O8 Rb1 O2 C2 -45.65(16) no
O1 Rb1 O3 C1 24.15(10) no
O2 Rb1 O3 C1 -56.15(10) no
O4 Rb1 O3 C1 164.80(12) no
O5 Rb1 O3 C1 -160.49(10) no
O6 Rb1 O3 C1 140.13(12) no
O8 Rb1 O3 C1 76.49(11) no
O1 Rb1 O3 C8 -93.72(12) no
O2 Rb1 O3 C8 -174.02(13) no
O4 Rb1 O3 C8 46.93(11) no
O5 Rb1 O3 C8 81.64(12) no
O6 Rb1 O3 C8 22.26(17) no
O8 Rb1 O3 C8 -41.38(12) no
O1 Rb1 O4 C9 7.54(13) no
O2 Rb1 O4 C9 -52.83(13) no
O3 Rb1 O4 C9 -19.25(12) no
O5 Rb1 O4 C9 -160.49(14) no
O6 Rb1 O4 C9 150.39(13) no
O8 Rb1 O4 C9 86.23(13) no
O1 Rb1 O4 C13 125.72(12) no
O2 Rb1 O4 C13 65.35(12) no
O3 Rb1 O4 C13 98.93(12) no
O5 Rb1 O4 C13 -42.32(11) no
O6 Rb1 O4 C13 -91.43(12) no
O8 Rb1 O4 C13 -155.60(12) no
O1 Rb1 O5 C14 -15.42(18) no
O2 Rb1 O5 C14 -81.62(13) no
O3 Rb1 O5 C14 -22.65(14) no
O4 Rb1 O5 C14 11.52(12) no
O6 Rb1 O5 C14 132.48(14) no
O8 Rb1 O5 C14 96.16(13) no
O1 Rb1 O5 C19 -142.30(13) no
O2 Rb1 O5 C19 151.50(13) no
O3 Rb1 O5 C19 -149.52(13) no
O4 Rb1 O5 C19 -115.35(14) no
O6 Rb1 O5 C19 5.60(13) no
O8 Rb1 O5 C19 -30.71(15) no
O1 Rb1 O6 C20 -174.06(11) no
O2 Rb1 O6 C20 -56.05(16) no
O3 Rb1 O6 C20 97.85(15) no
O4 Rb1 O6 C20 76.78(13) no
O5 Rb1 O6 C20 28.29(12) no
O8 Rb1 O6 C20 171.03(14) no
O1 Rb1 O6 C24 -22.6(2) no
O2 Rb1 O6 C24 95.38(18) no
O3 Rb1 O6 C24 -110.73(18) no
O4 Rb1 O6 C24 -131.80(16) no
O5 Rb1 O6 C24 179.71(18) no
O8 Rb1 O6 C24 -37.55(16) no
O1 Rb1 O8 C26 -131.8(2) no
O2 Rb1 O8 C26 -109.08(19) no
O3 Rb1 O8 C26 -166.75(18) no
O4 Rb1 O8 C26 134.01(19) no
O5 Rb1 O8 C26 73.8(2) no
O6 Rb1 O8 C26 38.53(18) no
Rb1 O1 C1 O3 39.06(14) no
Rb1 O1 C1 C2 -77.54(16) no
Rb1 O1 C1 C3 159.00(15) no
Rb1 O2 C2 C1 -8.4(2) no
C8 O3 C1 O1 60.8(2) no
Rb1 O3 C1 C2 77.91(14) no
C8 O3 C1 C2 -177.97(16) no
Rb1 O3 C1 C3 -162.87(13) no
C8 O3 C1 C3 -58.8(2) no
Rb1 O3 C8 C6 160.65(14) no
C1 O3 C8 C6 57.2(2) no
Rb1 O3 C1 O1 -43.34(16) no
C1 O3 C8 C9 -179.16(16) no
Rb1 O3 C8 C9 -75.74(15) no
C9 O4 C13 C11 -27.0(2) no
Rb1 O4 C13 C11 -150.96(14) no
C13 O4 C9 C10 1.7(2) no
Rb1 O4 C9 C8 -10.6(2) no
C13 O4 C9 C8 -123.50(18) no
C9 O4 C13 C14 -157.26(17) no
Rb1 O4 C13 C14 78.78(16) no
Rb1 O4 C9 C10 114.64(15) no
C14 O5 C19 C18 -40.8(2) no
Rb1 O5 C19 C18 90.72(16) no
Rb1 O5 C19 C20 -36.9(2) no
Rb1 O5 C14 C17 -101.14(16) no
Rb1 O5 C14 C13 20.36(19) no
C19 O5 C14 C17 29.6(2) no
C19 O5 C14 C13 151.08(17) no
Rb1 O5 C14 C15 139.13(15) no
C19 O5 C14 C15 -90.2(2) no
C14 O5 C19 C20 -168.41(17) no
Rb1 O6 C24 O7 -59.0(2) no
C20 O6 C24 O7 92.8(2) no
C24 O6 C20 C22 24.4(2) no
C24 O6 C20 C19 143.07(18) no
Rb1 O6 C20 C21 61.40(19) no
C24 O6 C20 C21 -96.4(2) no
Rb1 O6 C20 C22 -177.83(16) no
C20 O6 C24 C25 -144.76(17) no
Rb1 O6 C20 C19 -59.13(18) no
Rb1 O6 C24 C23 -174.19(13) no
Rb1 O6 C24 C25 63.5(2) no
C20 O6 C24 C23 -22.5(2) no
C29 O7 C24 O6 66.0(2) no
C24 O7 C29 C30 -173.25(16) no
C29 O7 C24 C25 -55.3(2) no
C29 O7 C24 C23 -179.48(16) no
C24 O7 C29 C27 62.1(2) no
Rb1 O8 C26 C27 58.1(2) no
Rb1 O8 C26 C25 -64.6(2) no
C33 O9 C32 C30 -88.8(2) no
C33 O9 C32 C34 145.5(2) no
O3 C1 C2 O2 -49.1(2) no
O1 C1 C3 C5 -64.8(2) no
O1 C1 C2 O2 70.7(2) no
O3 C1 C3 C4 -177.94(18) no
C2 C1 C3 C5 170.96(17) no
C3 C1 C2 O2 -167.20(17) no
O3 C1 C3 C5 55.7(2) no
O1 C1 C3 C4 61.6(2) no
C2 C1 C3 C4 -62.7(2) no
C1 C3 C5 C6 -55.6(2) no
C4 C3 C5 C6 177.33(19) no
C3 C5 C6 C8 53.2(2) no
C3 C5 C6 C7 176.45(19) no
C7 C6 C8 O3 -174.11(19) no
C7 C6 C8 C9 66.0(2) no
C5 C6 C8 C9 -171.68(18) no
C5 C6 C8 O3 -51.8(2) no
O3 C8 C9 O4 61.7(2) no
C6 C8 C9 O4 -175.61(17) no
O3 C8 C9 C10 -57.4(2) no
C6 C8 C9 C10 65.3(2) no
O4 C9 C10 C11 24.3(2) no
C8 C9 C10 C11 145.68(19) no
C9 C10 C11 C12 84.7(2) no
C9 C10 C11 C13 -38.7(2) no
C12 C11 C13 O4 -79.4(2) no
C12 C11 C13 C14 43.1(3) no
C10 C11 C13 O4 40.4(2) no
C10 C11 C13 C14 162.8(2) no
C11 C13 C14 O5 170.54(18) no
O4 C13 C14 C17 45.4(2) no
O4 C13 C14 C15 174.40(18) no
O4 C13 C14 O5 -69.0(2) no
C11 C13 C14 C17 -75.1(3) no
C11 C13 C14 C15 53.9(3) no
O5 C14 C15 C16 -52.7(3) no
C17 C14 C15 C16 -167.7(2) no
C13 C14 C15 C16 61.8(3) no
O5 C14 C17 C18 -6.7(2) no
C15 C14 C17 C18 110.4(2) no
C13 C14 C17 C18 -121.0(2) no
C14 C17 C18 C19 -16.7(2) no
C17 C18 C19 C20 157.2(2) no
C17 C18 C19 O5 34.7(2) no
O5 C19 C20 O6 64.6(2) no
O5 C19 C20 C21 -55.4(3) no
C18 C19 C20 C21 -174.5(2) no
C18 C19 C20 C22 60.1(3) no
C18 C19 C20 O6 -54.6(3) no
O5 C19 C20 C22 179.2(2) no
C21 C20 C22 C23 102.9(3) no
C19 C20 C22 C23 -132.6(2) no
O6 C20 C22 C23 -16.2(3) no
C20 C22 C23 C24 3.2(3) no
C22 C23 C24 C25 130.5(2) no
C22 C23 C24 O6 11.2(3) no
C22 C23 C24 O7 -107.0(2) no
C23 C24 C25 C26 167.94(19) no
O6 C24 C25 C26 -74.7(2) no
O7 C24 C25 C26 47.8(3) no
C24 C25 C26 O8 74.8(2) no
C24 C25 C26 C27 -48.5(3) no
O8 C26 C27 C28 168.45(18) no
O8 C26 C27 C29 -68.4(2) no
C25 C26 C27 C28 -70.1(2) no
C25 C26 C27 C29 53.1(2) no
C28 C27 C29 C30 -54.8(2) no
C28 C27 C29 O7 63.6(2) no
C26 C27 C29 C30 -176.98(18) no
C26 C27 C29 O7 -58.6(2) no
O7 C29 C30 C31 54.8(2) no
C27 C29 C30 C32 -56.5(2) no
O7 C29 C30 C32 -177.30(16) no
C27 C29 C30 C31 175.53(18) no
C29 C30 C32 O9 159.25(16) no
C31 C30 C32 C34 44.7(2) no
C29 C30 C32 C34 -83.2(2) no
C31 C30 C32 O9 -72.9(2) no
O9 C32 C34 C35 -59.7(2) no
O9 C32 C34 C36 178.77(18) no
C30 C32 C34 C35 -178.69(18) no
C30 C32 C34 C36 59.8(3) no
C32 C34 C36 O10 -127.2(3) no
C32 C34 C36 O11 54.9(3) no
C35 C34 C36 O10 109.6(3) no
C35 C34 C36 O11 -68.3(3) no
